data_1569723
loop_
_publ_author_name
'Yang, Bo'
'Yan, Suqiong'
'Li, Chengbo'
'Ma, Hui'
'Feng, Fanda'
'Zhang, Yuan'
'Huang, Wei'

_publ_section_title
;
 Mn(iii)-mediated C-P bond activation of diphosphines: toward a highly
 emissive phosphahelicene cation scaffold and modulated circularly
 polarized luminescence.
;
_journal_issue 38
_journal_name_full 'Chemical science'
_journal_page_first 10446
_journal_page_last 10457
_journal_paper_doi 10.1039/d3sc03201a
_journal_volume 14
_journal_year 2023
_chemical_formula_sum 'C52 H38 Cl4 Mn O9 P2'
_chemical_formula_weight 1065.50
_space_group_crystal_system monoclinic
_space_group_IT_number 14
_space_group_name_Hall '-P 2yn'
_space_group_name_H-M_alt 'P 1 21/n 1'
_atom_sites_solution_hydrogens mixed
_audit_creation_method SHELXL-2014/7
_audit_update_record
;
2022-12-09 deposited with the CCDC.	2023-08-11 downloaded from the CCDC.
;
_cell_angle_alpha 90
_cell_angle_beta 106.219(4)
_cell_angle_gamma 90
_cell_formula_units_Z 4
_cell_length_a 11.7291(11)
_cell_length_b 21.4215(19)
_cell_length_c 19.3277(19)
_cell_measurement_reflns_used 19293
_cell_measurement_temperature 173(2)
_cell_measurement_theta_max 107.589
_cell_measurement_theta_min 5.482
_cell_volume 4662.9(8)
_computing_structure_refinement 'SHELXL-2014/7 (Sheldrick, 2014)'
_diffrn_ambient_temperature 173(2)
_diffrn_measured_fraction_theta_full 0.990
_diffrn_measured_fraction_theta_max 0.987
_diffrn_measurement_device_type 'BRUKER Smart Apex CCD area detector'
_diffrn_measurement_method '\f and \w scans'
_diffrn_radiation_type MoK\a
_diffrn_radiation_wavelength 0.71073
_diffrn_reflns_av_R_equivalents 0.0496
_diffrn_reflns_av_unetI/netI 0.0460
_diffrn_reflns_Laue_measured_fraction_full 0.990
_diffrn_reflns_Laue_measured_fraction_max 0.987
_diffrn_reflns_limit_h_max 14
_diffrn_reflns_limit_h_min -14
_diffrn_reflns_limit_k_max 25
_diffrn_reflns_limit_k_min -25
_diffrn_reflns_limit_l_max 23
_diffrn_reflns_limit_l_min -21
_diffrn_reflns_number 29732
_diffrn_reflns_point_group_measured_fraction_full 0.990
_diffrn_reflns_point_group_measured_fraction_max 0.987
_diffrn_reflns_theta_full 25.242
_diffrn_reflns_theta_max 25.356
_diffrn_reflns_theta_min 1.452
_diffrn_source 'in air'
_exptl_absorpt_coefficient_mu 0.640
_exptl_crystal_colour colorless
_exptl_crystal_density_diffrn 1.518
_exptl_crystal_description plate
_exptl_crystal_F_000 2180
_exptl_crystal_preparation Luminescent
_exptl_crystal_size_max 0.20
_exptl_crystal_size_mid 0.20
_exptl_crystal_size_min 0.20
_refine_diff_density_max 0.473
_refine_diff_density_min -0.706
_refine_diff_density_rms 0.063
_refine_ls_extinction_method none
_refine_ls_goodness_of_fit_ref 1.052
_refine_ls_hydrogen_treatment constr
_refine_ls_matrix_type full
_refine_ls_number_parameters 613
_refine_ls_number_reflns 8453
_refine_ls_number_restraints 0
_refine_ls_restrained_S_all 1.052
_refine_ls_R_factor_all 0.0525
_refine_ls_R_factor_gt 0.0438
_refine_ls_shift/su_max 0.000
_refine_ls_shift/su_mean 0.000
_refine_ls_structure_factor_coef Fsqd
_refine_ls_weighting_details 'w=1/[\s^2^(Fo^2^)+(0.0423P)^2^+5.4052P] where P=(Fo^2^+2Fc^2^)/3'
_refine_ls_weighting_scheme calc
_refine_ls_wR_factor_gt 0.1069
_refine_ls_wR_factor_ref 0.1123
_reflns_Friedel_coverage 0.000
_reflns_number_gt 7296
_reflns_number_total 8453
_reflns_threshold_expression 'I > 2\s(I)'
_cod_data_source_file d3sc03201a2.cif
_cod_data_source_block 20220118YBSMAO_0m
_cod_depositor_comments 'Adding full bibliography for 1569716--1569732.cif.'
_cod_original_sg_symbol_H-M 'P 21/n'
_cod_database_code 1569723
_shelx_shelxl_version_number 2014/7
_shelx_space_group_comment
;
The symmetry employed for this shelxl refinement is uniquely defined
by the following loop, which should always be used as a source of
symmetry information in preference to the above space-group names.
They are only intended as comments.
;
_shelx_estimated_absorpt_t_min 0.933
_shelx_estimated_absorpt_t_max 0.939

loop_
_space_group_symop_operation_xyz
'x, y, z'
'-x+1/2, y+1/2, -z+1/2'
'-x, -y, -z'
'x-1/2, -y-1/2, z-1/2'

loop_
_atom_site_label
_atom_site_type_symbol
_atom_site_fract_x
_atom_site_fract_y
_atom_site_fract_z
_atom_site_U_iso_or_equiv
_atom_site_adp_type
_atom_site_occupancy
_atom_site_site_symmetry_order
_atom_site_calc_flag
_atom_site_refinement_flags_posn
_atom_site_refinement_flags_adp
_atom_site_refinement_flags_occupancy
_atom_site_disorder_assembly
_atom_site_disorder_group
Mn1 Mn 0.04921(4) 0.23231(2) 0.60694(2) 0.02949(12) Uani 1 1 d . . . . .
C1 C 0.3543(2) 0.37179(11) 0.44641(13) 0.0217(5) Uani 1 1 d . . . . .
C2 C 0.3507(2) 0.43809(11) 0.45319(12) 0.0194(5) Uani 1 1 d . . . . .
C3 C 0.3287(2) 0.45925(11) 0.51535(13) 0.0228(5) Uani 1 1 d . . . . .
C4 C 0.3095(2) 0.41767(13) 0.56609(13) 0.0272(6) Uani 1 1 d . . . . .
C5 C 0.3125(2) 0.35404(13) 0.56013(14) 0.0297(6) Uani 1 1 d . . . . .
H5 H 0.2991 0.3271 0.5961 0.036 Uiso 1 1 calc R U . . .
C6 C 0.3366(2) 0.33106(12) 0.49774(14) 0.0271(6) Uani 1 1 d . . . . .
H6 H 0.3407 0.2873 0.4908 0.033 Uiso 1 1 calc R U . . .
C7 C 0.2870(3) 0.51486(14) 0.60331(14) 0.0336(6) Uani 1 1 d . . . . .
H7A H 0.3444 0.5382 0.6420 0.040 Uiso 1 1 calc R U . . .
H7B H 0.2070 0.5328 0.5971 0.040 Uiso 1 1 calc R U . . .
C8 C 0.3930(2) 0.43249(11) 0.33782(13) 0.0215(5) Uani 1 1 d . . . . .
C9 C 0.3720(2) 0.47216(11) 0.39205(12) 0.0201(5) Uani 1 1 d . . . . .
C10 C 0.3778(2) 0.53503(11) 0.37919(13) 0.0224(5) Uani 1 1 d . . . . .
C11 C 0.4068(2) 0.55682(11) 0.31852(14) 0.0257(5) Uani 1 1 d . . . . .
C12 C 0.4291(2) 0.51852(12) 0.26700(14) 0.0295(6) Uani 1 1 d . . . . .
H12 H 0.4493 0.5348 0.2262 0.035 Uiso 1 1 calc R U . . .
C13 C 0.4208(2) 0.45442(12) 0.27732(13) 0.0264(5) Uani 1 1 d . . . . .
H13 H 0.4343 0.4259 0.2428 0.032 Uiso 1 1 calc R U . . .
C14 C 0.3680(3) 0.63904(12) 0.37896(16) 0.0339(6) Uani 1 1 d . . . . .
H14A H 0.2879 0.6577 0.3607 0.041 Uiso 1 1 calc R U . . .
H14B H 0.4214 0.6704 0.4091 0.041 Uiso 1 1 calc R U . . .
C15 C 0.2599(2) 0.31445(11) 0.30178(14) 0.0237(5) Uani 1 1 d . . . . .
C16 C 0.1688(2) 0.28920(12) 0.32588(16) 0.0310(6) Uani 1 1 d . . . . .
H16 H 0.1741 0.2889 0.3758 0.037 Uiso 1 1 calc R U . . .
C17 C 0.0702(3) 0.26439(13) 0.27623(18) 0.0381(7) Uani 1 1 d . . . . .
H17 H 0.0076 0.2469 0.2923 0.046 Uiso 1 1 calc R U . . .
C18 C 0.0624(3) 0.26495(13) 0.20412(17) 0.0387(7) Uani 1 1 d . . . . .
H18 H -0.0069 0.2492 0.1704 0.046 Uiso 1 1 calc R U . . .
C19 C 0.1541(3) 0.28822(14) 0.18022(16) 0.0379(7) Uani 1 1 d . . . . .
H19 H 0.1491 0.2870 0.1303 0.045 Uiso 1 1 calc R U . . .
C20 C 0.2537(2) 0.31335(12) 0.22865(14) 0.0309(6) Uani 1 1 d . . . . .
H20 H 0.3169 0.3296 0.2123 0.037 Uiso 1 1 calc R U . . .
C21 C 0.5196(2) 0.31315(11) 0.37384(13) 0.0216(5) Uani 1 1 d . . . . .
C22 C 0.5343(2) 0.26716(11) 0.32656(14) 0.0249(5) Uani 1 1 d . . . . .
H22 H 0.4684 0.2532 0.2889 0.030 Uiso 1 1 calc R U . . .
C23 C 0.6457(3) 0.24174(12) 0.33473(15) 0.0302(6) Uani 1 1 d . . . . .
H23 H 0.6565 0.2103 0.3025 0.036 Uiso 1 1 calc R U . . .
C24 C 0.7414(2) 0.26208(13) 0.39000(16) 0.0335(6) Uani 1 1 d . . . . .
H24 H 0.8178 0.2445 0.3954 0.040 Uiso 1 1 calc R U . . .
C25 C 0.7267(2) 0.30770(13) 0.43735(16) 0.0344(6) Uani 1 1 d . . . . .
H25 H 0.7926 0.3212 0.4753 0.041 Uiso 1 1 calc R U . . .
C26 C 0.6157(2) 0.33369(12) 0.42945(14) 0.0295(6) Uani 1 1 d . . . . .
H26 H 0.6052 0.3652 0.4616 0.035 Uiso 1 1 calc R U . . .
C27 C 0.9227(2) 0.44370(11) 0.12990(13) 0.0248(5) Uani 1 1 d . . . . .
C28 C 1.0182(2) 0.45102(12) 0.09822(13) 0.0233(5) Uani 1 1 d . . . . .
C29 C 1.0264(2) 0.40491(12) 0.05056(14) 0.0267(6) Uani 1 1 d . . . . .
C30 C 0.9447(3) 0.35608(12) 0.03404(14) 0.0310(6) Uani 1 1 d . . . . .
C31 C 0.8508(3) 0.35035(13) 0.06225(15) 0.0358(7) Uani 1 1 d . . . . .
H31 H 0.7951 0.3173 0.0487 0.043 Uiso 1 1 calc R U . . .
C32 C 0.8410(3) 0.39582(12) 0.11221(15) 0.0332(6) Uani 1 1 d . . . . .
H32 H 0.7778 0.3937 0.1340 0.040 Uiso 1 1 calc R U . . .
C33 C 1.0809(3) 0.34054(14) -0.02529(17) 0.0430(8) Uani 1 1 d . . . . .
H33A H 1.0691 0.3475 -0.0775 0.052 Uiso 1 1 calc R U . . .
H33B H 1.1471 0.3107 -0.0080 0.052 Uiso 1 1 calc R U . . .
C34 C 1.0501(2) 0.54381(12) 0.17269(13) 0.0246(5) Uani 1 1 d . . . . .
C35 C 1.0889(2) 0.50762(12) 0.12186(13) 0.0231(5) Uani 1 1 d . . . . .
C36 C 1.1827(2) 0.53229(13) 0.10144(14) 0.0289(6) Uani 1 1 d . . . . .
C37 C 1.2336(2) 0.58865(14) 0.12950(15) 0.0323(6) Uani 1 1 d . . . . .
C38 C 1.1951(2) 0.62425(13) 0.17706(15) 0.0329(6) Uani 1 1 d . . . . .
H38 H 1.2309 0.6632 0.1940 0.039 Uiso 1 1 calc R U . . .
C39 C 1.1006(2) 0.60049(12) 0.19944(14) 0.0302(6) Uani 1 1 d . . . . .
H39 H 1.0708 0.6231 0.2330 0.036 Uiso 1 1 calc R U . . .
C40 C 1.3402(3) 0.54817(18) 0.06065(18) 0.0479(8) Uani 1 1 d . . . . .
H40A H 1.3476 0.5605 0.0127 0.057 Uiso 1 1 calc R U . . .
H40B H 1.4130 0.5254 0.0866 0.057 Uiso 1 1 calc R U . . .
C41 C 0.7991(2) 0.55104(11) 0.17378(13) 0.0226(5) Uani 1 1 d . . . . .
C42 C 0.7426(2) 0.56450(13) 0.10169(14) 0.0315(6) Uani 1 1 d . . . . .
H42 H 0.7718 0.5475 0.0645 0.038 Uiso 1 1 calc R U . . .
C43 C 0.6438(3) 0.60277(14) 0.08480(15) 0.0367(7) Uani 1 1 d . . . . .
H43 H 0.6045 0.6119 0.0358 0.044 Uiso 1 1 calc R U . . .
C44 C 0.6024(2) 0.62768(13) 0.13879(16) 0.0325(6) Uani 1 1 d . . . . .
H44 H 0.5349 0.6543 0.1268 0.039 Uiso 1 1 calc R U . . .
C45 C 0.6578(2) 0.61453(13) 0.20983(16) 0.0320(6) Uani 1 1 d . . . . .
H45 H 0.6280 0.6318 0.2466 0.038 Uiso 1 1 calc R U . . .
C46 C 0.7569(2) 0.57618(12) 0.22795(14) 0.0279(6) Uani 1 1 d . . . . .
H46 H 0.7955 0.5672 0.2770 0.034 Uiso 1 1 calc R U . . .
C47 C 0.9713(2) 0.47741(13) 0.28502(14) 0.0305(6) Uani 1 1 d . . . . .
C48 C 0.9552(3) 0.41510(14) 0.30087(17) 0.0414(7) Uani 1 1 d . . . . .
H48 H 0.9223 0.3863 0.2632 0.050 Uiso 1 1 calc R U . . .
C49 C 0.9875(3) 0.39545(17) 0.3719(2) 0.0533(10) Uani 1 1 d . . . . .
H49 H 0.9770 0.3530 0.3830 0.064 Uiso 1 1 calc R U . . .
C50 C 1.0342(3) 0.4366(2) 0.42609(19) 0.0562(10) Uani 1 1 d . . . . .
H50 H 1.0553 0.4227 0.4747 0.067 Uiso 1 1 calc R U . . .
C51 C 1.0511(3) 0.4981(2) 0.41116(17) 0.0531(9) Uani 1 1 d . . . . .
H51 H 1.0843 0.5263 0.4494 0.064 Uiso 1 1 calc R U . . .
C52 C 1.0197(3) 0.51923(16) 0.34019(15) 0.0406(7) Uani 1 1 d . . . . .
H52 H 1.0314 0.5617 0.3297 0.049 Uiso 1 1 calc R U . . .
Cl1 Cl -0.06782(8) 0.30905(4) 0.64235(5) 0.0540(2) Uani 1 1 d . . . . .
Cl2 Cl 0.06196(6) 0.24765(4) 0.48826(4) 0.03612(17) Uani 1 1 d . . . . .
Cl3 Cl -0.03399(10) 0.13204(4) 0.61601(5) 0.0634(3) Uani 1 1 d . . . . .
Cl4 Cl 0.24468(6) 0.23665(3) 0.68530(4) 0.03274(16) Uani 1 1 d . . . . .
O1 O 0.31960(18) 0.51927(8) 0.53716(10) 0.0318(4) Uani 1 1 d . . . . .
O2 O 0.2876(2) 0.45039(10) 0.62181(10) 0.0400(5) Uani 1 1 d . . . . .
O3 O 0.36283(18) 0.58418(8) 0.42057(10) 0.0331(4) Uani 1 1 d . . . . .
O4 O 0.41205(19) 0.62048(8) 0.32000(10) 0.0359(5) Uani 1 1 d . . . . .
O5 O 1.23792(17) 0.50942(10) 0.05287(11) 0.0403(5) Uani 1 1 d . . . . .
O6 O 1.32495(18) 0.60235(11) 0.10066(12) 0.0467(6) Uani 1 1 d . . . . .
O7 O 1.10818(19) 0.39820(9) 0.01288(11) 0.0398(5) Uani 1 1 d . . . . .
O8 O 0.9749(2) 0.31599(9) -0.01308(12) 0.0450(5) Uani 1 1 d . . . . .
O9 O 0.6824(3) 0.40380(17) 0.25024(19) 0.0981(11) Uani 1 1 d . . . . .
H9A H 0.7010 0.3668 0.2418 0.147 Uiso 1 1 d R U . . .
H9B H 0.6355 0.4192 0.2123 0.147 Uiso 1 1 d R U . . .
P1 P 0.38227(5) 0.35310(3) 0.36301(3) 0.01906(14) Uani 1 1 d . . . . .
P2 P 0.93020(6) 0.50452(3) 0.19353(3) 0.02208(15) Uani 1 1 d . . . . .

loop_
_atom_site_aniso_label
_atom_site_aniso_U_11
_atom_site_aniso_U_22
_atom_site_aniso_U_33
_atom_site_aniso_U_23
_atom_site_aniso_U_13
_atom_site_aniso_U_12
Mn1 0.0290(2) 0.0330(2) 0.0286(2) -0.00114(17) 0.01167(17) -0.00031(17)
C1 0.0200(12) 0.0218(12) 0.0246(13) -0.0012(10) 0.0085(10) -0.0002(10)
C2 0.0174(11) 0.0197(12) 0.0212(12) -0.0001(9) 0.0056(9) 0.0014(9)
C3 0.0201(12) 0.0231(12) 0.0255(13) -0.0026(10) 0.0070(10) 0.0006(10)
C4 0.0251(13) 0.0378(15) 0.0209(13) -0.0014(11) 0.0099(10) -0.0002(11)
C5 0.0342(15) 0.0329(15) 0.0242(14) 0.0064(11) 0.0115(11) -0.0041(12)
C6 0.0288(14) 0.0229(13) 0.0303(14) 0.0021(11) 0.0094(11) -0.0012(11)
C7 0.0374(16) 0.0429(16) 0.0245(14) -0.0082(12) 0.0151(12) 0.0043(13)
C8 0.0215(12) 0.0212(12) 0.0228(12) 0.0000(10) 0.0077(10) 0.0020(10)
C9 0.0177(11) 0.0216(12) 0.0201(12) 0.0000(9) 0.0038(9) 0.0008(10)
C10 0.0220(12) 0.0205(12) 0.0230(13) 0.0000(10) 0.0034(10) 0.0018(10)
C11 0.0245(13) 0.0203(12) 0.0297(14) 0.0061(10) 0.0033(10) -0.0011(10)
C12 0.0345(15) 0.0310(14) 0.0242(13) 0.0062(11) 0.0104(11) -0.0029(12)
C13 0.0301(14) 0.0286(13) 0.0230(13) 0.0005(10) 0.0114(11) 0.0012(11)
C14 0.0422(17) 0.0181(13) 0.0403(16) 0.0026(11) 0.0100(13) 0.0029(12)
C15 0.0230(13) 0.0191(12) 0.0284(13) -0.0024(10) 0.0061(10) 0.0024(10)
C16 0.0272(14) 0.0269(14) 0.0403(16) -0.0053(12) 0.0120(12) 0.0002(11)
C17 0.0252(15) 0.0313(15) 0.058(2) -0.0088(14) 0.0123(13) -0.0018(12)
C18 0.0262(15) 0.0319(15) 0.0491(19) -0.0110(13) -0.0044(13) 0.0035(12)
C19 0.0404(17) 0.0340(15) 0.0320(15) -0.0069(12) -0.0017(13) 0.0040(13)
C20 0.0328(15) 0.0298(14) 0.0291(14) -0.0033(11) 0.0071(11) 0.0008(12)
C21 0.0238(13) 0.0191(12) 0.0239(12) 0.0022(10) 0.0099(10) 0.0014(10)
C22 0.0299(14) 0.0215(12) 0.0247(13) -0.0005(10) 0.0100(11) 0.0021(10)
C23 0.0385(16) 0.0243(13) 0.0334(15) 0.0019(11) 0.0193(12) 0.0057(12)
C24 0.0255(14) 0.0292(14) 0.0490(18) 0.0088(12) 0.0154(13) 0.0058(11)
C25 0.0228(14) 0.0345(15) 0.0426(17) 0.0003(12) 0.0036(12) -0.0006(12)
C26 0.0289(14) 0.0265(13) 0.0325(15) -0.0061(11) 0.0078(11) 0.0004(11)
C27 0.0301(13) 0.0207(12) 0.0273(13) -0.0004(10) 0.0144(11) -0.0003(10)
C28 0.0242(13) 0.0250(13) 0.0221(13) 0.0019(10) 0.0090(10) 0.0024(10)
C29 0.0308(14) 0.0277(13) 0.0259(13) 0.0008(10) 0.0147(11) 0.0031(11)
C30 0.0455(17) 0.0223(13) 0.0274(14) -0.0039(11) 0.0137(12) 0.0025(12)
C31 0.0483(18) 0.0258(14) 0.0369(16) -0.0047(12) 0.0179(13) -0.0095(13)
C32 0.0384(16) 0.0272(14) 0.0397(16) -0.0017(12) 0.0201(13) -0.0046(12)
C33 0.065(2) 0.0331(16) 0.0411(17) -0.0073(13) 0.0313(16) 0.0056(15)
C34 0.0246(13) 0.0245(13) 0.0261(13) 0.0004(10) 0.0096(10) 0.0001(10)
C35 0.0221(12) 0.0267(13) 0.0207(12) 0.0005(10) 0.0062(10) 0.0020(10)
C36 0.0224(13) 0.0390(15) 0.0259(13) -0.0005(11) 0.0079(10) -0.0005(11)
C37 0.0226(13) 0.0418(16) 0.0310(15) 0.0046(12) 0.0050(11) -0.0079(12)
C38 0.0309(15) 0.0309(14) 0.0328(15) -0.0010(12) 0.0023(11) -0.0094(12)
C39 0.0339(15) 0.0271(13) 0.0284(14) -0.0004(11) 0.0066(11) 0.0004(11)
C40 0.0287(16) 0.075(2) 0.0449(18) -0.0080(17) 0.0184(14) -0.0129(16)
C41 0.0248(13) 0.0218(12) 0.0242(13) 0.0010(10) 0.0121(10) -0.0020(10)
C42 0.0368(15) 0.0382(15) 0.0211(13) -0.0016(11) 0.0104(11) -0.0007(12)
C43 0.0346(16) 0.0407(16) 0.0304(15) 0.0046(12) 0.0019(12) -0.0017(13)
C44 0.0217(13) 0.0273(14) 0.0481(17) 0.0051(12) 0.0092(12) 0.0001(11)
C45 0.0312(15) 0.0303(14) 0.0412(16) 0.0006(12) 0.0210(12) 0.0034(12)
C46 0.0328(14) 0.0304(14) 0.0237(13) 0.0026(11) 0.0130(11) 0.0040(11)
C47 0.0293(14) 0.0364(15) 0.0287(14) 0.0046(12) 0.0127(11) 0.0102(12)
C48 0.055(2) 0.0344(16) 0.0424(18) 0.0087(13) 0.0265(15) 0.0137(14)
C49 0.063(2) 0.054(2) 0.056(2) 0.0301(18) 0.0380(19) 0.0332(18)
C50 0.0353(18) 0.097(3) 0.0389(19) 0.029(2) 0.0152(15) 0.0279(19)
C51 0.0361(18) 0.093(3) 0.0265(16) 0.0064(17) 0.0018(13) 0.0028(18)
C52 0.0322(16) 0.058(2) 0.0301(16) 0.0024(14) 0.0059(12) -0.0003(14)
Cl1 0.0494(5) 0.0656(6) 0.0480(5) -0.0092(4) 0.0156(4) 0.0252(4)
Cl2 0.0349(4) 0.0491(4) 0.0248(3) 0.0037(3) 0.0089(3) -0.0070(3)
Cl3 0.0960(7) 0.0548(5) 0.0392(5) 0.0016(4) 0.0185(5) -0.0398(5)
Cl4 0.0281(3) 0.0419(4) 0.0282(3) -0.0022(3) 0.0079(3) 0.0023(3)
O1 0.0466(12) 0.0253(9) 0.0293(10) -0.0083(8) 0.0203(9) 0.0019(8)
O2 0.0570(14) 0.0441(12) 0.0278(10) -0.0061(9) 0.0266(10) -0.0034(10)
O3 0.0537(13) 0.0151(9) 0.0326(10) -0.0008(7) 0.0155(9) 0.0035(8)
O4 0.0518(13) 0.0205(9) 0.0351(11) 0.0058(8) 0.0115(9) -0.0025(9)
O5 0.0300(11) 0.0601(14) 0.0382(12) -0.0104(10) 0.0217(9) -0.0083(10)
O6 0.0323(11) 0.0623(15) 0.0505(13) -0.0031(11) 0.0197(10) -0.0197(10)
O7 0.0453(12) 0.0418(12) 0.0423(12) -0.0154(9) 0.0288(10) 0.0002(10)
O8 0.0653(15) 0.0319(11) 0.0471(13) -0.0170(9) 0.0311(11) -0.0051(10)
O9 0.079(2) 0.106(3) 0.106(3) -0.050(2) 0.0211(19) 0.0035(19)
P1 0.0210(3) 0.0165(3) 0.0208(3) -0.0019(2) 0.0078(2) 0.0008(2)
P2 0.0264(3) 0.0210(3) 0.0221(3) -0.0009(2) 0.0122(3) 0.0008(3)

loop_
_atom_type_symbol
_atom_type_description
_atom_type_scat_dispersion_real
_atom_type_scat_dispersion_imag
_atom_type_scat_source
C C 0.0033 0.0016 'International Tables Vol C Tables 4.2.6.8 and 6.1.1.4'
H H 0.0000 0.0000 'International Tables Vol C Tables 4.2.6.8 and 6.1.1.4'
O O 0.0106 0.0060 'International Tables Vol C Tables 4.2.6.8 and 6.1.1.4'
P P 0.1023 0.0942 'International Tables Vol C Tables 4.2.6.8 and 6.1.1.4'
Cl Cl 0.1484 0.1585 'International Tables Vol C Tables 4.2.6.8 and 6.1.1.4'
Mn Mn 0.3368 0.7283 'International Tables Vol C Tables 4.2.6.8 and 6.1.1.4'

loop_
_geom_angle_atom_site_label_1
_geom_angle_atom_site_label_2
_geom_angle_atom_site_label_3
_geom_angle
_geom_angle_site_symmetry_1
_geom_angle_site_symmetry_3
_geom_angle_publ_flag
Cl1 Mn1 Cl2 112.57(3) . . ?
Cl1 Mn1 Cl4 108.92(3) . . ?
Cl2 Mn1 Cl4 107.62(3) . . ?
Cl1 Mn1 Cl3 108.81(4) . . ?
Cl2 Mn1 Cl3 109.55(3) . . ?
Cl4 Mn1 Cl3 109.32(4) . . ?
C6 C1 C2 123.3(2) . . ?
C6 C1 P1 127.76(19) . . ?
C2 C1 P1 108.95(17) . . ?
C3 C2 C1 115.2(2) . . ?
C3 C2 C9 130.9(2) . . ?
C1 C2 C9 113.8(2) . . ?
O1 C3 C2 129.0(2) . . ?
O1 C3 C4 110.1(2) . . ?
C2 C3 C4 120.8(2) . . ?
O2 C4 C5 126.2(2) . . ?
O2 C4 C3 109.3(2) . . ?
C5 C4 C3 124.5(2) . . ?
C4 C5 C6 116.0(2) . . ?
C4 C5 H5 122.0 . . ?
C6 C5 H5 122.0 . . ?
C1 C6 C5 120.2(2) . . ?
C1 C6 H6 119.9 . . ?
C5 C6 H6 119.9 . . ?
O2 C7 O1 107.7(2) . . ?
O2 C7 H7A 110.2 . . ?
O1 C7 H7A 110.2 . . ?
O2 C7 H7B 110.2 . . ?
O1 C7 H7B 110.2 . . ?
H7A C7 H7B 108.5 . . ?
C13 C8 C9 123.4(2) . . ?
C13 C8 P1 127.37(19) . . ?
C9 C8 P1 109.17(17) . . ?
C10 C9 C8 115.1(2) . . ?
C10 C9 C2 131.3(2) . . ?
C8 C9 C2 113.5(2) . . ?
O3 C10 C9 129.0(2) . . ?
O3 C10 C11 109.7(2) . . ?
C9 C10 C11 121.2(2) . . ?
O4 C11 C12 126.6(2) . . ?
O4 C11 C10 109.8(2) . . ?
C12 C11 C10 123.6(2) . . ?
C11 C12 C13 116.8(2) . . ?
C11 C12 H12 121.6 . . ?
C13 C12 H12 121.6 . . ?
C8 C13 C12 119.9(2) . . ?
C8 C13 H13 120.1 . . ?
C12 C13 H13 120.1 . . ?
O4 C14 O3 107.4(2) . . ?
O4 C14 H14A 110.2 . . ?
O3 C14 H14A 110.2 . . ?
O4 C14 H14B 110.2 . . ?
O3 C14 H14B 110.2 . . ?
H14A C14 H14B 108.5 . . ?
C16 C15 C20 120.4(2) . . ?
C16 C15 P1 120.6(2) . . ?
C20 C15 P1 118.9(2) . . ?
C17 C16 C15 119.3(3) . . ?
C17 C16 H16 120.4 . . ?
C15 C16 H16 120.4 . . ?
C18 C17 C16 120.4(3) . . ?
C18 C17 H17 119.8 . . ?
C16 C17 H17 119.8 . . ?
C17 C18 C19 120.5(3) . . ?
C17 C18 H18 119.8 . . ?
C19 C18 H18 119.8 . . ?
C18 C19 C20 120.3(3) . . ?
C18 C19 H19 119.9 . . ?
C20 C19 H19 119.9 . . ?
C19 C20 C15 119.1(3) . . ?
C19 C20 H20 120.4 . . ?
C15 C20 H20 120.4 . . ?
C22 C21 C26 120.7(2) . . ?
C22 C21 P1 122.53(19) . . ?
C26 C21 P1 116.64(19) . . ?
C23 C22 C21 119.4(2) . . ?
C23 C22 H22 120.3 . . ?
C21 C22 H22 120.3 . . ?
C22 C23 C24 120.0(3) . . ?
C22 C23 H23 120.0 . . ?
C24 C23 H23 120.0 . . ?
C25 C24 C23 120.5(3) . . ?
C25 C24 H24 119.7 . . ?
C23 C24 H24 119.7 . . ?
C24 C25 C26 119.9(3) . . ?
C24 C25 H25 120.0 . . ?
C26 C25 H25 120.0 . . ?
C25 C26 C21 119.4(2) . . ?
C25 C26 H26 120.3 . . ?
C21 C26 H26 120.3 . . ?
C32 C27 C28 123.3(2) . . ?
C32 C27 P2 127.8(2) . . ?
C28 C27 P2 108.85(18) . . ?
C29 C28 C27 114.8(2) . . ?
C29 C28 C35 131.6(2) . . ?
C27 C28 C35 113.6(2) . . ?
O7 C29 C28 128.7(2) . . ?
O7 C29 C30 109.8(2) . . ?
C28 C29 C30 121.4(2) . . ?
C31 C30 O8 126.7(3) . . ?
C31 C30 C29 123.8(2) . . ?
O8 C30 C29 109.5(2) . . ?
C30 C31 C32 116.4(3) . . ?
C30 C31 H31 121.8 . . ?
C32 C31 H31 121.8 . . ?
C27 C32 C31 120.2(3) . . ?
C27 C32 H32 119.9 . . ?
C31 C32 H32 119.9 . . ?
O8 C33 O7 108.2(2) . . ?
O8 C33 H33A 110.1 . . ?
O7 C33 H33A 110.1 . . ?
O8 C33 H33B 110.1 . . ?
O7 C33 H33B 110.1 . . ?
H33A C33 H33B 108.4 . . ?
C39 C34 C35 123.3(2) . . ?
C39 C34 P2 127.7(2) . . ?
C35 C34 P2 108.91(18) . . ?
C36 C35 C34 115.1(2) . . ?
C36 C35 C28 131.0(2) . . ?
C34 C35 C28 113.8(2) . . ?
O5 C36 C35 128.9(2) . . ?
O5 C36 C37 110.1(2) . . ?
C35 C36 C37 120.9(2) . . ?
C38 C37 O6 126.7(3) . . ?
C38 C37 C36 124.2(3) . . ?
O6 C37 C36 109.1(2) . . ?
C37 C38 C39 116.5(2) . . ?
C37 C38 H38 121.7 . . ?
C39 C38 H38 121.7 . . ?
C34 C39 C38 119.9(3) . . ?
C34 C39 H39 120.1 . . ?
C38 C39 H39 120.1 . . ?
O5 C40 O6 107.4(2) . . ?
O5 C40 H40A 110.2 . . ?
O6 C40 H40A 110.2 . . ?
O5 C40 H40B 110.2 . . ?
O6 C40 H40B 110.2 . . ?
H40A C40 H40B 108.5 . . ?
C46 C41 C42 120.2(2) . . ?
C46 C41 P2 121.6(2) . . ?
C42 C41 P2 118.05(19) . . ?
C43 C42 C41 119.4(2) . . ?
C43 C42 H42 120.3 . . ?
C41 C42 H42 120.3 . . ?
C44 C43 C42 120.1(3) . . ?
C44 C43 H43 120.0 . . ?
C42 C43 H43 120.0 . . ?
C45 C44 C43 120.7(3) . . ?
C45 C44 H44 119.7 . . ?
C43 C44 H44 119.7 . . ?
C44 C45 C46 120.2(3) . . ?
C44 C45 H45 119.9 . . ?
C46 C45 H45 119.9 . . ?
C45 C46 C41 119.4(2) . . ?
C45 C46 H46 120.3 . . ?
C41 C46 H46 120.3 . . ?
C52 C47 C48 120.1(3) . . ?
C52 C47 P2 119.2(2) . . ?
C48 C47 P2 120.7(2) . . ?
C49 C48 C47 119.5(3) . . ?
C49 C48 H48 120.2 . . ?
C47 C48 H48 120.2 . . ?
C50 C49 C48 120.4(3) . . ?
C50 C49 H49 119.8 . . ?
C48 C49 H49 119.8 . . ?
C49 C50 C51 120.7(3) . . ?
C49 C50 H50 119.7 . . ?
C51 C50 H50 119.7 . . ?
C50 C51 C52 120.3(3) . . ?
C50 C51 H51 119.8 . . ?
C52 C51 H51 119.8 . . ?
C47 C52 C51 119.0(3) . . ?
C47 C52 H52 120.5 . . ?
C51 C52 H52 120.5 . . ?
C3 O1 C7 106.0(2) . . ?
C4 O2 C7 106.7(2) . . ?
C10 O3 C14 105.75(19) . . ?
C11 O4 C14 105.7(2) . . ?
C36 O5 C40 105.2(2) . . ?
C37 O6 C40 106.0(2) . . ?
C29 O7 C33 106.1(2) . . ?
C30 O8 C33 106.2(2) . . ?
H9A O9 H9B 109.5 . . ?
C1 P1 C8 94.47(11) . . ?
C1 P1 C21 113.02(11) . . ?
C8 P1 C21 111.05(11) . . ?
C1 P1 C15 112.76(12) . . ?
C8 P1 C15 111.46(11) . . ?
C21 P1 C15 112.77(11) . . ?
C27 P2 C34 94.58(12) . . ?
C27 P2 C41 112.88(12) . . ?
C34 P2 C41 112.11(12) . . ?
C27 P2 C47 113.10(12) . . ?
C34 P2 C47 111.37(13) . . ?
C41 P2 C47 111.73(12) . . ?

loop_
_geom_bond_atom_site_label_1
_geom_bond_atom_site_label_2
_geom_bond_distance
_geom_bond_site_symmetry_2
_geom_bond_publ_flag
Mn1 Cl1 2.3622(9) . ?
Mn1 Cl2 2.3630(8) . ?
Mn1 Cl4 2.3705(8) . ?
Mn1 Cl3 2.3857(9) . ?
C1 C6 1.380(3) . ?
C1 C2 1.428(3) . ?
C1 P1 1.778(2) . ?
C2 C3 1.374(3) . ?
C2 C9 1.469(3) . ?
C3 O1 1.366(3) . ?
C3 C4 1.389(4) . ?
C4 O2 1.368(3) . ?
C4 C5 1.369(4) . ?
C5 C6 1.402(4) . ?
C5 H5 0.9500 . ?
C6 H6 0.9500 . ?
C7 O2 1.426(3) . ?
C7 O1 1.436(3) . ?
C7 H7A 0.9900 . ?
C7 H7B 0.9900 . ?
C8 C13 1.381(3) . ?
C8 C9 1.423(3) . ?
C8 P1 1.783(2) . ?
C9 C10 1.375(3) . ?
C10 O3 1.363(3) . ?
C10 C11 1.390(3) . ?
C11 O4 1.365(3) . ?
C11 C12 1.371(4) . ?
C12 C13 1.395(4) . ?
C12 H12 0.9500 . ?
C13 H13 0.9500 . ?
C14 O4 1.433(3) . ?
C14 O3 1.435(3) . ?
C14 H14A 0.9900 . ?
C14 H14B 0.9900 . ?
C15 C16 1.389(4) . ?
C15 C20 1.395(4) . ?
C15 P1 1.788(3) . ?
C16 C17 1.386(4) . ?
C16 H16 0.9500 . ?
C17 C18 1.371(5) . ?
C17 H17 0.9500 . ?
C18 C19 1.378(4) . ?
C18 H18 0.9500 . ?
C19 C20 1.385(4) . ?
C19 H19 0.9500 . ?
C20 H20 0.9500 . ?
C21 C22 1.387(3) . ?
C21 C26 1.394(4) . ?
C21 P1 1.784(2) . ?
C22 C23 1.383(4) . ?
C22 H22 0.9500 . ?
C23 C24 1.387(4) . ?
C23 H23 0.9500 . ?
C24 C25 1.382(4) . ?
C24 H24 0.9500 . ?
C25 C26 1.384(4) . ?
C25 H25 0.9500 . ?
C26 H26 0.9500 . ?
C27 C32 1.380(4) . ?
C27 C28 1.428(3) . ?
C27 P2 1.777(3) . ?
C28 C29 1.372(3) . ?
C28 C35 1.468(4) . ?
C29 O7 1.364(3) . ?
C29 C30 1.394(4) . ?
C30 C31 1.364(4) . ?
C30 O8 1.369(3) . ?
C31 C32 1.399(4) . ?
C31 H31 0.9500 . ?
C32 H32 0.9500 . ?
C33 O8 1.428(4) . ?
C33 O7 1.428(3) . ?
C33 H33A 0.9900 . ?
C33 H33B 0.9900 . ?
C34 C39 1.386(4) . ?
C34 C35 1.422(3) . ?
C34 P2 1.779(3) . ?
C35 C36 1.374(4) . ?
C36 O5 1.371(3) . ?
C36 C37 1.388(4) . ?
C37 C38 1.365(4) . ?
C37 O6 1.371(3) . ?
C38 C39 1.394(4) . ?
C38 H38 0.9500 . ?
C39 H39 0.9500 . ?
C40 O5 1.432(4) . ?
C40 O6 1.433(4) . ?
C40 H40A 0.9900 . ?
C40 H40B 0.9900 . ?
C41 C46 1.386(3) . ?
C41 C42 1.396(4) . ?
C41 P2 1.782(3) . ?
C42 C43 1.382(4) . ?
C42 H42 0.9500 . ?
C43 C44 1.376(4) . ?
C43 H43 0.9500 . ?
C44 C45 1.374(4) . ?
C44 H44 0.9500 . ?
C45 C46 1.386(4) . ?
C45 H45 0.9500 . ?
C46 H46 0.9500 . ?
C47 C52 1.387(4) . ?
C47 C48 1.394(4) . ?
C47 P2 1.795(3) . ?
C48 C49 1.384(4) . ?
C48 H48 0.9500 . ?
C49 C50 1.361(6) . ?
C49 H49 0.9500 . ?
C50 C51 1.374(5) . ?
C50 H50 0.9500 . ?
C51 C52 1.393(4) . ?
C51 H51 0.9500 . ?
C52 H52 0.9500 . ?
O9 H9A 0.8499 . ?
O9 H9B 0.8500 . ?

loop_
_geom_torsion_atom_site_label_1
_geom_torsion_atom_site_label_2
_geom_torsion_atom_site_label_3
_geom_torsion_atom_site_label_4
_geom_torsion
_geom_torsion_site_symmetry_1
_geom_torsion_site_symmetry_2
_geom_torsion_site_symmetry_3
_geom_torsion_site_symmetry_4
_geom_torsion_publ_flag
C6 C1 C2 C3 0.3(4) . . . . ?
P1 C1 C2 C3 179.54(18) . . . . ?
C6 C1 C2 C9 180.0(2) . . . . ?
P1 C1 C2 C9 -0.8(3) . . . . ?
C1 C2 C3 O1 -179.8(2) . . . . ?
C9 C2 C3 O1 0.6(4) . . . . ?
C1 C2 C3 C4 -1.2(3) . . . . ?
C9 C2 C3 C4 179.2(2) . . . . ?
O1 C3 C4 O2 0.0(3) . . . . ?
C2 C3 C4 O2 -178.8(2) . . . . ?
O1 C3 C4 C5 180.0(2) . . . . ?
C2 C3 C4 C5 1.2(4) . . . . ?
O2 C4 C5 C6 179.8(2) . . . . ?
C3 C4 C5 C6 -0.2(4) . . . . ?
C2 C1 C6 C5 0.6(4) . . . . ?
P1 C1 C6 C5 -178.4(2) . . . . ?
C4 C5 C6 C1 -0.7(4) . . . . ?
C13 C8 C9 C10 1.9(3) . . . . ?
P1 C8 C9 C10 179.99(18) . . . . ?
C13 C8 C9 C2 -176.7(2) . . . . ?
P1 C8 C9 C2 1.4(2) . . . . ?
C3 C2 C9 C10 0.9(4) . . . . ?
C1 C2 C9 C10 -178.7(2) . . . . ?
C3 C2 C9 C8 179.2(2) . . . . ?
C1 C2 C9 C8 -0.4(3) . . . . ?
C8 C9 C10 O3 -179.5(2) . . . . ?
C2 C9 C10 O3 -1.2(4) . . . . ?
C8 C9 C10 C11 -2.4(3) . . . . ?
C2 C9 C10 C11 175.9(2) . . . . ?
O3 C10 C11 O4 0.5(3) . . . . ?
C9 C10 C11 O4 -177.1(2) . . . . ?
O3 C10 C11 C12 179.0(2) . . . . ?
C9 C10 C11 C12 1.4(4) . . . . ?
O4 C11 C12 C13 178.7(2) . . . . ?
C10 C11 C12 C13 0.4(4) . . . . ?
C9 C8 C13 C12 -0.2(4) . . . . ?
P1 C8 C13 C12 -178.0(2) . . . . ?
C11 C12 C13 C8 -1.0(4) . . . . ?
C20 C15 C16 C17 -1.7(4) . . . . ?
P1 C15 C16 C17 174.4(2) . . . . ?
C15 C16 C17 C18 -0.2(4) . . . . ?
C16 C17 C18 C19 2.2(4) . . . . ?
C17 C18 C19 C20 -2.3(4) . . . . ?
C18 C19 C20 C15 0.3(4) . . . . ?
C16 C15 C20 C19 1.7(4) . . . . ?
P1 C15 C20 C19 -174.5(2) . . . . ?
C26 C21 C22 C23 -0.2(4) . . . . ?
P1 C21 C22 C23 174.69(19) . . . . ?
C21 C22 C23 C24 0.2(4) . . . . ?
C22 C23 C24 C25 0.1(4) . . . . ?
C23 C24 C25 C26 -0.4(4) . . . . ?
C24 C25 C26 C21 0.4(4) . . . . ?
C22 C21 C26 C25 -0.1(4) . . . . ?
P1 C21 C26 C25 -175.3(2) . . . . ?
C32 C27 C28 C29 -2.8(4) . . . . ?
P2 C27 C28 C29 176.73(19) . . . . ?
C32 C27 C28 C35 176.2(2) . . . . ?
P2 C27 C28 C35 -4.3(3) . . . . ?
C27 C28 C29 O7 -178.8(3) . . . . ?
C35 C28 C29 O7 2.5(5) . . . . ?
C27 C28 C29 C30 1.5(4) . . . . ?
C35 C28 C29 C30 -177.2(3) . . . . ?
O7 C29 C30 C31 -178.8(3) . . . . ?
C28 C29 C30 C31 0.9(4) . . . . ?
O7 C29 C30 O8 1.8(3) . . . . ?
C28 C29 C30 O8 -178.4(2) . . . . ?
O8 C30 C31 C32 177.1(3) . . . . ?
C29 C30 C31 C32 -2.1(4) . . . . ?
C28 C27 C32 C31 1.6(4) . . . . ?
P2 C27 C32 C31 -177.8(2) . . . . ?
C30 C31 C32 C27 0.9(4) . . . . ?
C39 C34 C35 C36 1.1(4) . . . . ?
P2 C34 C35 C36 -179.29(19) . . . . ?
C39 C34 C35 C28 -176.8(2) . . . . ?
P2 C34 C35 C28 2.8(3) . . . . ?
C29 C28 C35 C36 2.2(5) . . . . ?
C27 C28 C35 C36 -176.5(3) . . . . ?
C29 C28 C35 C34 179.7(3) . . . . ?
C27 C28 C35 C34 1.0(3) . . . . ?
C34 C35 C36 O5 -178.5(3) . . . . ?
C28 C35 C36 O5 -1.1(5) . . . . ?
C34 C35 C36 C37 -0.1(4) . . . . ?
C28 C35 C36 C37 177.4(3) . . . . ?
O5 C36 C37 C38 177.3(3) . . . . ?
C35 C36 C37 C38 -1.4(4) . . . . ?
O5 C36 C37 O6 -1.5(3) . . . . ?
C35 C36 C37 O6 179.8(2) . . . . ?
O6 C37 C38 C39 -179.6(3) . . . . ?
C36 C37 C38 C39 1.8(4) . . . . ?
C35 C34 C39 C38 -0.7(4) . . . . ?
P2 C34 C39 C38 179.8(2) . . . . ?
C37 C38 C39 C34 -0.7(4) . . . . ?
C46 C41 C42 C43 -0.4(4) . . . . ?
P2 C41 C42 C43 -177.1(2) . . . . ?
C41 C42 C43 C44 0.5(4) . . . . ?
C42 C43 C44 C45 -0.5(4) . . . . ?
C43 C44 C45 C46 0.5(4) . . . . ?
C44 C45 C46 C41 -0.3(4) . . . . ?
C42 C41 C46 C45 0.3(4) . . . . ?
P2 C41 C46 C45 176.9(2) . . . . ?
C52 C47 C48 C49 0.2(4) . . . . ?
P2 C47 C48 C49 -179.9(2) . . . . ?
C47 C48 C49 C50 0.3(5) . . . . ?
C48 C49 C50 C51 -0.6(5) . . . . ?
C49 C50 C51 C52 0.5(5) . . . . ?
C48 C47 C52 C51 -0.4(4) . . . . ?
P2 C47 C52 C51 179.7(2) . . . . ?
C50 C51 C52 C47 0.0(5) . . . . ?
C2 C3 O1 C7 175.7(3) . . . . ?
C4 C3 O1 C7 -3.0(3) . . . . ?
O2 C7 O1 C3 4.8(3) . . . . ?
C5 C4 O2 C7 -177.0(3) . . . . ?
C3 C4 O2 C7 3.0(3) . . . . ?
O1 C7 O2 C4 -4.8(3) . . . . ?
C9 C10 O3 C14 -175.1(3) . . . . ?
C11 C10 O3 C14 7.5(3) . . . . ?
O4 C14 O3 C10 -12.5(3) . . . . ?
C12 C11 O4 C14 173.3(3) . . . . ?
C10 C11 O4 C14 -8.3(3) . . . . ?
O3 C14 O4 C11 12.8(3) . . . . ?
C35 C36 O5 C40 -171.4(3) . . . . ?
C37 C36 O5 C40 10.0(3) . . . . ?
O6 C40 O5 C36 -14.5(3) . . . . ?
C38 C37 O6 C40 173.6(3) . . . . ?
C36 C37 O6 C40 -7.7(3) . . . . ?
O5 C40 O6 C37 13.7(3) . . . . ?
C28 C29 O7 C33 176.5(3) . . . . ?
C30 C29 O7 C33 -3.8(3) . . . . ?
O8 C33 O7 C29 4.4(3) . . . . ?
C31 C30 O8 C33 -178.3(3) . . . . ?
C29 C30 O8 C33 0.9(3) . . . . ?
O7 C33 O8 C30 -3.3(3) . . . . ?
C6 C1 P1 C8 -179.5(2) . . . . ?
C2 C1 P1 C8 1.35(19) . . . . ?
C6 C1 P1 C21 -64.3(3) . . . . ?
C2 C1 P1 C21 116.48(18) . . . . ?
C6 C1 P1 C15 65.0(3) . . . . ?
C2 C1 P1 C15 -114.16(18) . . . . ?
C13 C8 P1 C1 176.4(2) . . . . ?
C9 C8 P1 C1 -1.57(18) . . . . ?
C13 C8 P1 C21 59.7(3) . . . . ?
C9 C8 P1 C21 -118.34(17) . . . . ?
C13 C8 P1 C15 -67.0(3) . . . . ?
C9 C8 P1 C15 115.02(18) . . . . ?
C22 C21 P1 C1 145.0(2) . . . . ?
C26 C21 P1 C1 -39.9(2) . . . . ?
C22 C21 P1 C8 -110.3(2) . . . . ?
C26 C21 P1 C8 64.8(2) . . . . ?
C22 C21 P1 C15 15.6(2) . . . . ?
C26 C21 P1 C15 -169.29(19) . . . . ?
C16 C15 P1 C1 -14.9(2) . . . . ?
C20 C15 P1 C1 161.3(2) . . . . ?
C16 C15 P1 C8 -119.7(2) . . . . ?
C20 C15 P1 C8 56.5(2) . . . . ?
C16 C15 P1 C21 114.6(2) . . . . ?
C20 C15 P1 C21 -69.2(2) . . . . ?
C32 C27 P2 C34 -175.4(3) . . . . ?
C28 C27 P2 C34 5.1(2) . . . . ?
C32 C27 P2 C41 -59.1(3) . . . . ?
C28 C27 P2 C41 121.44(18) . . . . ?
C32 C27 P2 C47 69.0(3) . . . . ?
C28 C27 P2 C47 -110.47(19) . . . . ?
C39 C34 P2 C27 175.0(2) . . . . ?
C35 C34 P2 C27 -4.5(2) . . . . ?
C39 C34 P2 C41 58.1(3) . . . . ?
C35 C34 P2 C41 -121.51(18) . . . . ?
C39 C34 P2 C47 -68.0(3) . . . . ?
C35 C34 P2 C47 112.46(19) . . . . ?
C46 C41 P2 C27 145.3(2) . . . . ?
C42 C41 P2 C27 -38.1(2) . . . . ?
C46 C41 P2 C34 -109.4(2) . . . . ?
C42 C41 P2 C34 67.3(2) . . . . ?
C46 C41 P2 C47 16.5(3) . . . . ?
C42 C41 P2 C47 -166.9(2) . . . . ?
C52 C47 P2 C27 158.1(2) . . . . ?
C48 C47 P2 C27 -21.8(3) . . . . ?
C52 C47 P2 C34 53.0(3) . . . . ?
C48 C47 P2 C34 -126.9(2) . . . . ?
C52 C47 P2 C41 -73.2(3) . . . . ?
C48 C47 P2 C41 106.9(2) . . . . ?
